data_7706046
loop_
_publ_author_name
'Schrage, Briana R.'
'Frisinger, Baylee R.'
'Schmidtke Sobeck, Sarah J.'
'Ziegler, Christopher J.'

_publ_section_title
;
 Lipophilic Re(CO)<sub>3</sub>pyca complexes for Mid-IR imaging
 applications.
;
_journal_issue 3
_journal_name_full 'Dalton transactions (Cambridge, England : 2003)'
_journal_page_first 1069
_journal_page_last 1075
_journal_paper_doi 10.1039/d0dt03743e
_journal_volume 50
_journal_year 2021
_chemical_formula_sum 'C16 H20 Br N2 O3 Re'
_chemical_formula_weight 554.45
_space_group_crystal_system monoclinic
_space_group_IT_number 15
_space_group_name_Hall '-C 2yc'
_space_group_name_H-M_alt 'C 1 2/c 1'
_atom_sites_solution_hydrogens geom
_audit_creation_method SHELXL-2016/6
_audit_update_record
;
2020-10-22 deposited with the CCDC.	2020-12-10 downloaded from the CCDC.
;
_cell_angle_alpha 90
_cell_angle_beta 95.870(10)
_cell_angle_gamma 90
_cell_formula_units_Z 8
_cell_length_a 37.124(10)
_cell_length_b 8.127(2)
_cell_length_c 12.214(4)
_cell_measurement_reflns_used 9281
_cell_measurement_temperature 100(2)
_cell_measurement_theta_max 28.25
_cell_measurement_theta_min 2.57
_cell_volume 3665.7(18)
_computing_cell_refinement 'Bruker SAINT'
_computing_data_collection 'Bruker APEX2'
_computing_data_reduction 'Bruker SAINT'
_computing_molecular_graphics 'Bruker SHELXTL'
_computing_publication_material 'Bruker SHELXTL'
_computing_structure_refinement 'SHELXL-2016/6 (Sheldrick, 2016)'
_computing_structure_solution 'SHELXT 2014/5 (Sheldrick, 2014)'
_diffrn_ambient_temperature 100(2)
_diffrn_measured_fraction_theta_full 1.000
_diffrn_measured_fraction_theta_max 0.998
_diffrn_measurement_device_type 'Bruker APEX-II CCD'
_diffrn_measurement_method '\f and \w scans'
_diffrn_radiation_type MoK\a
_diffrn_radiation_wavelength 0.71073
_diffrn_reflns_av_R_equivalents 0.0458
_diffrn_reflns_av_unetI/netI 0.0285
_diffrn_reflns_Laue_measured_fraction_full 1.000
_diffrn_reflns_Laue_measured_fraction_max 0.998
_diffrn_reflns_limit_h_max 49
_diffrn_reflns_limit_h_min -49
_diffrn_reflns_limit_k_max 10
_diffrn_reflns_limit_k_min -10
_diffrn_reflns_limit_l_max 16
_diffrn_reflns_limit_l_min -16
_diffrn_reflns_number 34493
_diffrn_reflns_point_group_measured_fraction_full 1.000
_diffrn_reflns_point_group_measured_fraction_max 0.998
_diffrn_reflns_theta_full 25.242
_diffrn_reflns_theta_max 28.290
_diffrn_reflns_theta_min 2.206
_exptl_absorpt_coefficient_mu 8.825
_exptl_absorpt_correction_T_max 0.7457
_exptl_absorpt_correction_T_min 0.4149
_exptl_absorpt_correction_type multi-scan
_exptl_absorpt_process_details SADABS
_exptl_crystal_colour orange
_exptl_crystal_density_diffrn 2.009
_exptl_crystal_density_meas ?
_exptl_crystal_density_method 'not measured'
_exptl_crystal_description block
_exptl_crystal_F_000 2112
_exptl_crystal_size_max 0.439
_exptl_crystal_size_mid 0.208
_exptl_crystal_size_min 0.134
_refine_diff_density_max 1.719
_refine_diff_density_min -1.284
_refine_diff_density_rms 0.120
_refine_ls_extinction_method none
_refine_ls_goodness_of_fit_ref 1.041
_refine_ls_hydrogen_treatment constr
_refine_ls_matrix_type full
_refine_ls_number_parameters 209
_refine_ls_number_reflns 4544
_refine_ls_number_restraints 0
_refine_ls_restrained_S_all 1.041
_refine_ls_R_factor_all 0.0260
_refine_ls_R_factor_gt 0.0215
_refine_ls_shift/su_max 0.003
_refine_ls_shift/su_mean 0.000
_refine_ls_structure_factor_coef Fsqd
_refine_ls_weighting_details 'w=1/[\s^2^(Fo^2^)+(0.0308P)^2^+3.7980P] where P=(Fo^2^+2Fc^2^)/3'
_refine_ls_weighting_scheme calc
_refine_ls_wR_factor_gt 0.0539
_refine_ls_wR_factor_ref 0.0550
_reflns_Friedel_coverage 0.000
_reflns_number_gt 4051
_reflns_number_total 4544
_reflns_threshold_expression 'I > 2\s(I)'
_cod_data_source_file d0dt03743e2.cif
_cod_data_source_block 2b
_cod_depositor_comments
;
The following automatic conversions were performed:

data item '_exptl_crystal_density_meas' value 'not measured' was
changed to '?' -- the value is perceived as not measured.

Automatic conversion script
Id: cif_fix_values 7556 2019-12-06 15:28:31Z antanas 

 Adding full bibliography for 7706043--7706049.cif.
;
_cod_original_cell_volume 3665.5(18)
_cod_original_sg_symbol_H-M 'C 2/c'
_cod_database_code 7706046
_shelx_shelxl_version_number 2016/6
_shelx_space_group_comment
; 
The symmetry employed for this shelxl refinement is uniquely defined 
by the following loop, which should always be used as a source of 
symmetry information in preference to the above space-group names. 
They are only intended as comments. 
;

loop_
_space_group_symop_operation_xyz
'x, y, z'
'-x, y, -z+1/2'
'x+1/2, y+1/2, z'
'-x+1/2, y+1/2, -z+1/2'
'-x, -y, -z'
'x, -y, z-1/2'
'-x+1/2, -y+1/2, -z'
'x+1/2, -y+1/2, z-1/2'

loop_
_atom_site_label
_atom_site_type_symbol
_atom_site_fract_x
_atom_site_fract_y
_atom_site_fract_z
_atom_site_U_iso_or_equiv
_atom_site_adp_type
_atom_site_occupancy
_atom_site_site_symmetry_order
_atom_site_calc_flag
_atom_site_refinement_flags_posn
_atom_site_refinement_flags_adp
_atom_site_refinement_flags_occupancy
_atom_site_disorder_assembly
_atom_site_disorder_group
Br1 Br 0.29054(2) 0.11203(4) 0.22131(3) 0.02040(8) Uani 1 1 d . . . . .
C1 C 0.39733(10) 0.2018(4) 0.4294(3) 0.0211(7) Uani 1 1 d . . . . .
C2 C 0.37828(9) 0.0580(4) 0.2302(3) 0.0213(7) Uani 1 1 d . . . . .
C3 C 0.35099(9) -0.0545(4) 0.4123(2) 0.0203(7) Uani 1 1 d . . . . .
C4 C 0.30451(8) 0.2225(4) 0.5371(2) 0.0165(6) Uani 1 1 d . . . . .
H4 H 0.310261 0.112308 0.558108 0.020 Uiso 1 1 calc R U . . .
C5 C 0.28141(9) 0.3110(4) 0.5974(3) 0.0197(6) Uani 1 1 d . . . . .
H5 H 0.271307 0.261164 0.657609 0.024 Uiso 1 1 calc R U . . .
C6 C 0.27319(9) 0.4726(4) 0.5689(3) 0.0205(7) Uani 1 1 d . . . . .
H6 H 0.257780 0.536045 0.609896 0.025 Uiso 1 1 calc R U . . .
C7 C 0.28799(9) 0.5400(4) 0.4791(3) 0.0189(6) Uani 1 1 d . . . . .
H7 H 0.282718 0.650353 0.457346 0.023 Uiso 1 1 calc R U . . .
C8 C 0.31049(8) 0.4445(4) 0.4216(2) 0.0150(6) Uani 1 1 d . . . . .
C9 C 0.32729(8) 0.5027(4) 0.3261(2) 0.0167(6) Uani 1 1 d . . . . .
H9 H 0.323189 0.611764 0.299759 0.020 Uiso 1 1 calc R U . . .
C10 C 0.36536(9) 0.4653(4) 0.1839(3) 0.0215(7) Uani 1 1 d . . . . .
H10A H 0.355458 0.574694 0.161537 0.026 Uiso 1 1 calc R U . . .
H10B H 0.360059 0.389128 0.121093 0.026 Uiso 1 1 calc R U . . .
C11 C 0.40597(9) 0.4785(4) 0.2114(3) 0.0243(7) Uani 1 1 d . . . . .
H11A H 0.415744 0.368089 0.231666 0.029 Uiso 1 1 calc R U . . .
H11B H 0.416910 0.514566 0.144759 0.029 Uiso 1 1 calc R U . . .
C12 C 0.41729(10) 0.5967(4) 0.3041(3) 0.0305(8) Uani 1 1 d . . . . .
H12A H 0.407946 0.556749 0.372353 0.037 Uiso 1 1 calc R U . . .
H12B H 0.406329 0.705777 0.286311 0.037 Uiso 1 1 calc R U . . .
C13 C 0.45811(12) 0.6151(6) 0.3239(4) 0.0436(11) Uani 1 1 d . . . . .
H13A H 0.468654 0.507166 0.347039 0.052 Uiso 1 1 calc R U . . .
H13B H 0.467431 0.644854 0.253440 0.052 Uiso 1 1 calc R U . . .
C14 C 0.47095(15) 0.7397(10) 0.4078(6) 0.098(3) Uani 1 1 d . . . . .
H14A H 0.497755 0.736736 0.415894 0.118 Uiso 1 1 calc R U . . .
H14B H 0.463670 0.849236 0.377766 0.118 Uiso 1 1 calc R U . . .
C15 C 0.45969(15) 0.7290(11) 0.5126(4) 0.086(2) Uani 1 1 d . . . . .
H15A H 0.464499 0.615369 0.539338 0.104 Uiso 1 1 calc R U . . .
H15B H 0.433097 0.744466 0.505318 0.104 Uiso 1 1 calc R U . . .
C16 C 0.47612(13) 0.8481(6) 0.6036(4) 0.0532(13) Uani 1 1 d . . . . .
H16A H 0.502607 0.844193 0.607491 0.080 Uiso 1 1 calc R U . . .
H16B H 0.468355 0.814882 0.674703 0.080 Uiso 1 1 calc R U . . .
H16C H 0.467793 0.960413 0.586273 0.080 Uiso 1 1 calc R U . . .
N1 N 0.31899(7) 0.2861(3) 0.4508(2) 0.0146(5) Uani 1 1 d . . . . .
N2 N 0.34753(7) 0.4053(3) 0.2783(2) 0.0155(5) Uani 1 1 d . . . . .
O1 O 0.42422(6) 0.2272(3) 0.4798(2) 0.0292(6) Uani 1 1 d . . . . .
O2 O 0.39259(8) -0.0020(3) 0.1622(2) 0.0334(6) Uani 1 1 d . . . . .
O3 O 0.35008(8) -0.1795(3) 0.4557(2) 0.0288(6) Uani 1 1 d . . . . .
Re1 Re 0.35237(2) 0.15678(2) 0.34250(2) 0.01434(5) Uani 1 1 d . . . . .

loop_
_atom_site_aniso_label
_atom_site_aniso_U_11
_atom_site_aniso_U_22
_atom_site_aniso_U_33
_atom_site_aniso_U_23
_atom_site_aniso_U_13
_atom_site_aniso_U_12
Br1 0.01717(16) 0.02612(16) 0.01806(15) -0.00695(12) 0.00254(12) -0.00215(13)
C1 0.0266(19) 0.0161(14) 0.0216(16) 0.0036(12) 0.0085(14) 0.0008(13)
C2 0.0232(17) 0.0200(15) 0.0203(16) 0.0039(12) 0.0010(13) 0.0005(13)
C3 0.0217(17) 0.0244(16) 0.0149(15) -0.0038(12) 0.0028(12) 0.0012(13)
C4 0.0154(15) 0.0196(14) 0.0143(14) -0.0026(11) -0.0003(12) -0.0026(12)
C5 0.0160(16) 0.0275(16) 0.0159(15) -0.0058(12) 0.0035(12) -0.0078(13)
C6 0.0134(15) 0.0255(16) 0.0229(16) -0.0069(13) 0.0029(12) -0.0007(13)
C7 0.0155(16) 0.0218(15) 0.0191(15) -0.0042(12) 0.0011(12) 0.0010(13)
C8 0.0129(15) 0.0171(14) 0.0144(14) -0.0022(11) -0.0017(11) -0.0016(11)
C9 0.0160(15) 0.0156(14) 0.0178(15) 0.0022(11) -0.0018(12) -0.0012(12)
C10 0.0248(18) 0.0248(16) 0.0159(15) 0.0060(12) 0.0064(13) 0.0035(14)
C11 0.0231(18) 0.0256(17) 0.0263(17) 0.0081(14) 0.0117(14) 0.0029(14)
C12 0.0166(18) 0.0263(17) 0.050(2) -0.0027(16) 0.0103(16) -0.0034(14)
C13 0.026(2) 0.050(2) 0.057(3) -0.007(2) 0.014(2) -0.0079(19)
C14 0.033(3) 0.148(7) 0.116(6) -0.077(5) 0.022(3) -0.043(4)
C15 0.033(3) 0.181(7) 0.044(3) -0.015(4) 0.002(2) -0.037(4)
C16 0.030(2) 0.078(4) 0.049(3) 0.006(2) -0.004(2) -0.021(2)
N1 0.0136(13) 0.0154(12) 0.0144(12) -0.0026(9) 0.0001(10) -0.0008(10)
N2 0.0128(13) 0.0205(12) 0.0129(12) 0.0020(10) -0.0004(10) -0.0017(10)
O1 0.0190(13) 0.0350(14) 0.0320(14) 0.0038(11) -0.0052(11) -0.0037(11)
O2 0.0409(17) 0.0372(14) 0.0240(13) -0.0034(11) 0.0121(12) 0.0119(12)
O3 0.0383(16) 0.0223(12) 0.0266(13) -0.0018(10) 0.0063(11) -0.0072(11)
Re1 0.01466(7) 0.01539(7) 0.01329(7) -0.00047(4) 0.00304(5) -0.00015(4)

loop_
_atom_type_symbol
_atom_type_description
_atom_type_scat_dispersion_real
_atom_type_scat_dispersion_imag
_atom_type_scat_source
C C 0.0033 0.0016 'International Tables Vol C Tables 4.2.6.8 and 6.1.1.4'
H H 0.0000 0.0000 'International Tables Vol C Tables 4.2.6.8 and 6.1.1.4'
Br Br -0.2901 2.4595 'International Tables Vol C Tables 4.2.6.8 and 6.1.1.4'
N N 0.0061 0.0033 'International Tables Vol C Tables 4.2.6.8 and 6.1.1.4'
O O 0.0106 0.0060 'International Tables Vol C Tables 4.2.6.8 and 6.1.1.4'
Re Re -1.0185 7.2310 'International Tables Vol C Tables 4.2.6.8 and 6.1.1.4'

loop_
_geom_angle_atom_site_label_1
_geom_angle_atom_site_label_2
_geom_angle_atom_site_label_3
_geom_angle
_geom_angle_site_symmetry_1
_geom_angle_site_symmetry_3
_geom_angle_publ_flag
O1 C1 Re1 179.0(3) . . ?
O2 C2 Re1 177.8(3) . . ?
O3 C3 Re1 178.8(3) . . ?
N1 C4 C5 122.6(3) . . ?
N1 C4 H4 118.7 . . ?
C5 C4 H4 118.7 . . ?
C4 C5 C6 119.4(3) . . ?
C4 C5 H5 120.3 . . ?
C6 C5 H5 120.3 . . ?
C7 C6 C5 118.5(3) . . ?
C7 C6 H6 120.7 . . ?
C5 C6 H6 120.7 . . ?
C6 C7 C8 119.2(3) . . ?
C6 C7 H7 120.4 . . ?
C8 C7 H7 120.4 . . ?
N1 C8 C7 122.2(3) . . ?
N1 C8 C9 114.1(3) . . ?
C7 C8 C9 123.7(3) . . ?
N2 C9 C8 119.1(3) . . ?
N2 C9 H9 120.4 . . ?
C8 C9 H9 120.4 . . ?
N2 C10 C11 111.6(3) . . ?
N2 C10 H10A 109.3 . . ?
C11 C10 H10A 109.3 . . ?
N2 C10 H10B 109.3 . . ?
C11 C10 H10B 109.3 . . ?
H10A C10 H10B 108.0 . . ?
C12 C11 C10 113.9(3) . . ?
C12 C11 H11A 108.8 . . ?
C10 C11 H11A 108.8 . . ?
C12 C11 H11B 108.8 . . ?
C10 C11 H11B 108.8 . . ?
H11A C11 H11B 107.7 . . ?
C11 C12 C13 112.3(3) . . ?
C11 C12 H12A 109.2 . . ?
C13 C12 H12A 109.2 . . ?
C11 C12 H12B 109.2 . . ?
C13 C12 H12B 109.2 . . ?
H12A C12 H12B 107.9 . . ?
C14 C13 C12 115.0(4) . . ?
C14 C13 H13A 108.5 . . ?
C12 C13 H13A 108.5 . . ?
C14 C13 H13B 108.5 . . ?
C12 C13 H13B 108.5 . . ?
H13A C13 H13B 107.5 . . ?
C15 C14 C13 119.2(6) . . ?
C15 C14 H14A 107.5 . . ?
C13 C14 H14A 107.5 . . ?
C15 C14 H14B 107.5 . . ?
C13 C14 H14B 107.5 . . ?
H14A C14 H14B 107.0 . . ?
C14 C15 C16 119.2(5) . . ?
C14 C15 H15A 107.5 . . ?
C16 C15 H15A 107.5 . . ?
C14 C15 H15B 107.5 . . ?
C16 C15 H15B 107.5 . . ?
H15A C15 H15B 107.0 . . ?
C15 C16 H16A 109.5 . . ?
C15 C16 H16B 109.5 . . ?
H16A C16 H16B 109.5 . . ?
C15 C16 H16C 109.5 . . ?
H16A C16 H16C 109.5 . . ?
H16B C16 H16C 109.5 . . ?
C4 N1 C8 118.0(3) . . ?
C4 N1 Re1 126.5(2) . . ?
C8 N1 Re1 115.34(19) . . ?
C9 N2 C10 119.2(3) . . ?
C9 N2 Re1 116.4(2) . . ?
C10 N2 Re1 124.5(2) . . ?
C3 Re1 C1 89.22(14) . . ?
C3 Re1 C2 88.92(13) . . ?
C1 Re1 C2 90.21(14) . . ?
C3 Re1 N2 171.51(12) . . ?
C1 Re1 N2 93.31(12) . . ?
C2 Re1 N2 99.17(11) . . ?
C3 Re1 N1 96.86(11) . . ?
C1 Re1 N1 95.10(12) . . ?
C2 Re1 N1 172.19(11) . . ?
N2 Re1 N1 74.85(10) . . ?
C3 Re1 Br1 93.71(10) . . ?
C1 Re1 Br1 176.94(10) . . ?
C2 Re1 Br1 90.71(10) . . ?
N2 Re1 Br1 83.67(7) . . ?
N1 Re1 Br1 83.69(7) . . ?

loop_
_geom_bond_atom_site_label_1
_geom_bond_atom_site_label_2
_geom_bond_distance
_geom_bond_site_symmetry_2
_geom_bond_publ_flag
Br1 Re1 2.6264(7) . ?
C1 O1 1.137(4) . ?
C1 Re1 1.919(4) . ?
C2 O2 1.141(4) . ?
C2 Re1 1.928(3) . ?
C3 O3 1.148(4) . ?
C3 Re1 1.920(3) . ?
C4 N1 1.335(4) . ?
C4 C5 1.386(4) . ?
C4 H4 0.9500 . ?
C5 C6 1.385(5) . ?
C5 H5 0.9500 . ?
C6 C7 1.388(4) . ?
C6 H6 0.9500 . ?
C7 C8 1.383(4) . ?
C7 H7 0.9500 . ?
C8 N1 1.364(4) . ?
C8 C9 1.457(4) . ?
C9 N2 1.274(4) . ?
C9 H9 0.9500 . ?
C10 N2 1.469(4) . ?
C10 C11 1.514(5) . ?
C10 H10A 0.9900 . ?
C10 H10B 0.9900 . ?
C11 C12 1.511(5) . ?
C11 H11A 0.9900 . ?
C11 H11B 0.9900 . ?
C12 C13 1.517(5) . ?
C12 H12A 0.9900 . ?
C12 H12B 0.9900 . ?
C13 C14 1.484(7) . ?
C13 H13A 0.9900 . ?
C13 H13B 0.9900 . ?
C14 C15 1.389(8) . ?
C14 H14A 0.9900 . ?
C14 H14B 0.9900 . ?
C15 C16 1.551(7) . ?
C15 H15A 0.9900 . ?
C15 H15B 0.9900 . ?
C16 H16A 0.9800 . ?
C16 H16B 0.9800 . ?
C16 H16C 0.9800 . ?
N1 Re1 2.174(3) . ?
N2 Re1 2.167(3) . ?
